data_7121967
loop_
_publ_author_name
'Gruber, Stefan'
'Ametamey, Simon M.'
'Schibli, Roger'

_publ_section_title
;
 Unexpected reactivity of cyclic perfluorinated iodanes with
 electrophiles.
;
_journal_issue 65
_journal_name_full 'Chemical communications (Cambridge, England)'
_journal_page_first 8999
_journal_page_last 9002
_journal_paper_doi 10.1039/c8cc04558e
_journal_volume 54
_journal_year 2018
_chemical_formula_moiety 'C15 H9 Br Cl F4 I O3'
_chemical_formula_sum 'C15 H9 Br Cl F4 I O3'
_chemical_formula_weight 555.49
_space_group_crystal_system triclinic
_space_group_IT_number 2
_space_group_name_Hall '-P 1'
_space_group_name_H-M_alt 'P -1'
_symmetry_Int_Tables_number 2
_symmetry_space_group_name_Hall '-P 1'
_symmetry_space_group_name_H-M 'P -1'
_audit_creation_date 2018-04-03
_audit_creation_method
;
Olex2 1.2
(compiled 2017.08.10 svn.r3458 for OlexSys, GUI svn.r5381)
;
_audit_update_record
;
2018-06-05 deposited with the CCDC.
2018-07-13 downloaded from the CCDC.
;
_cell_angle_alpha 74.798(2)
_cell_angle_beta 84.253(2)
_cell_angle_gamma 86.584(2)
_cell_formula_units_Z 2
_cell_length_a 7.9867(2)
_cell_length_b 8.2391(2)
_cell_length_c 13.6897(2)
_cell_measurement_reflns_used 25100
_cell_measurement_temperature 100.0(1)
_cell_measurement_theta_max 79.1290
_cell_measurement_theta_min 3.3470
_cell_volume 864.41(3)
_computing_cell_refinement 'CrysAlisPro 1.171.39.31d (Rigaku OD, 2017)'
_computing_data_collection 'CrysAlisPro 1.171.39.31d (Rigaku OD, 2017)'
_computing_data_reduction 'CrysAlisPro 1.171.39.31d (Rigaku OD, 2017)'
_computing_molecular_graphics 'Olex2 (Dolomanov et al., 2009)'
_computing_publication_material 'Olex2 (Dolomanov et al., 2009)'
_computing_structure_refinement 'olex2.refine (Bourhis et al., 2015)'
_computing_structure_solution 'XT (Sheldrick, 2015)'
_diffrn_ambient_environment N~2~
_diffrn_ambient_temperature 100.0(1)
_diffrn_detector 'CCD plate'
_diffrn_detector_type 'Pilatus 300K'
_diffrn_measured_fraction_theta_full 0.9785
_diffrn_measured_fraction_theta_max 0.9785
_diffrn_measurement_details
;
List of Runs (angles in degrees, time in seconds):

  # Type    Start    End  Width  t~exp~   \w     \q     \k     \f   Frames
#--------------------------------------------------------------------------
  1  \w     21.00 110.00   0.50    0.10    --   42.00  71.00  -7.95  178
  2  \w     37.00 125.00   0.50    0.10    --   49.37  38.00 150.00  176
  3  \w     34.00 121.00   0.50    0.10    --   49.37  57.00  90.00  174
  4  \w     20.00 109.00   0.50    0.10    --   42.00  73.00 151.88  178
  5  \w     37.00 125.00   0.50    0.10    --   49.37  38.00 -30.00  176
  6  \w     37.00 125.00   0.50    0.10    --   49.37  38.00  30.00  176
  7  \w     86.00 177.00   0.50    0.14    --  110.00  77.00  60.00  182
  8  \w     86.00 177.00   0.50    0.14    --  110.00  77.00  90.00  182
  9  \w     33.00 121.00   0.50    0.10    --   54.00  72.00  13.49  176
 10  \w     53.00 142.00   0.50    0.10    --   74.00  70.00 -20.82  178
 11  \w     32.00 121.00   0.50    0.10    --   54.00  73.00-165.02  178
 12  \w     86.00 177.00   0.50    0.14    --  110.00  77.00 -60.00  182
 13  \w     86.00 177.00   0.50    0.14    --  110.00  77.00 -30.00  182
 14  \w     86.00 177.00   0.50    0.14    --  110.00  77.00-180.00  182
 15  \w     98.00 178.00   0.50    0.14    --  110.00  38.00-150.00  160
 16  \w     86.00 177.00   0.50    0.14    --  110.00  77.00-150.00  182
 17  \w     94.00 178.00   0.50    0.14    --  110.00  57.00 -90.00  168
 18  \w     94.00 178.00   0.50    0.14    --  110.00  57.00 -30.00  168
 19  \w     94.00 178.00   0.50    0.14    --  110.00  57.00  30.00  168
 20  \w     86.00 177.00   0.50    0.14    --  110.00  77.00 120.00  182
 21  \w     86.00 177.00   0.50    0.14    --  110.00  77.00 150.00  182
 22  \w    -94.00  -3.00   0.50    0.14    --  -70.00  77.00 -60.00  182
 23  \w   -140.00 -51.00   0.50    0.14    --  -70.00 -64.00   3.87  178
 24  \w   -137.00 -48.00   0.50    0.14    --  -70.00 -73.00-112.17  178
 25  \w   -137.00 -48.00   0.50    0.14    --  -70.00 -72.00 -45.80  178
 26  \w   -138.00 -49.00   0.50    0.14    --  -70.00 -69.00  78.26  178
 27  \w   -138.00 -49.00   0.50    0.14    --  -70.00 -70.00  30.82  178
 28  \w   -137.00 -48.00   0.50    0.14    --  -70.00 -72.00 -56.88  178
 29  \w   -138.00 -49.00   0.50    0.14    --  -70.00 -69.00 123.24  178
 30  \w   -137.00 -49.00   0.50    0.14    --  -70.00 -71.00-158.01  176
 31  \w   -125.00 -37.00   0.50    0.10    --  -49.37 -19.00 -60.00  176
 32  \w   -138.00 -49.00   0.50    0.14    --  -70.00 -69.00 137.26  178
 33  \w   -137.00 -48.00   0.50    0.14    --  -70.00 -72.00 106.94  178
 34  \w   -138.00 -49.00   0.50    0.14    --  -70.00 -70.00  57.87  178
 35  \w   -125.00 -36.00   0.50    0.10    --  -58.00 -72.00  45.60  178
 36  \w   -137.00 -48.00   0.50    0.14    --  -70.00 -73.00-102.37  178
 37  \w   -140.00 -52.00   0.50    0.14    --  -70.00 -63.00 -93.12  176
 38  \w    -26.00  49.00   0.50    0.10    --   49.37 -38.00  90.00  150
 39  \w     38.00  84.00   0.50    0.14    --  110.00 -57.00 -90.00   92
 40  \w     94.00 178.00   0.50    0.14    --  110.00  57.00 -60.00  168
 41  \w     94.00 178.00   0.50    0.14    --  110.00  57.00 150.00  168
 42  \w     98.00 178.00   0.50    0.14    --  110.00  38.00  90.00  160
 43  \w     98.00 178.00   0.50    0.14    --  110.00  38.00-120.00  160
 44  \w     86.00 177.00   0.50    0.14    --  110.00  77.00   0.00  182
 45  \w     98.00 178.00   0.50    0.14    --  110.00  38.00 -90.00  160
 46  \w     86.00 177.00   0.50    0.14    --  110.00  77.00-120.00  182
 47  \w     94.00 178.00   0.50    0.14    --  110.00  57.00   0.00  168
 48  \w     86.00 177.00   0.50    0.14    --  110.00  77.00  30.00  182
 49  \w    -95.00  -9.00   0.50    0.14    --  -70.00 125.00  30.00  172
 50  \w    -38.00 -12.00   0.50    0.10    --   14.00 131.00 158.07   52
 51  \w      7.00  36.00   0.50    0.10    --   34.00  85.00  85.51   58
 52  \w      7.00  36.00   0.50    0.10    --   34.00  85.00-127.84   58
 53  \w      7.00  36.00   0.50    0.10    --   34.00  85.00 -21.21   58
 54  \w     59.00 120.00   0.50    0.10    --   49.37 178.00   0.00  122
 55  \w     40.00 110.00   0.50    0.14    --  110.00 -99.00-150.00  140
 56  \w     40.00 110.00   0.50    0.14    --  110.00 -99.00-180.00  140
 57  \w     40.00 110.00   0.50    0.14    --  110.00 -99.00 -90.00  140
 58  \w     39.00 122.00   0.50    0.14    --  110.00-125.00-180.00  166
 59  \w     40.00 110.00   0.50    0.14    --  110.00 -99.00 -60.00  140
 60  \w     40.00 110.00   0.50    0.14    --  110.00 -99.00  30.00  140
 61  \w     40.00 110.00   0.50    0.14    --  110.00 -99.00  90.00  140
 62  \w   -121.00 -33.00   0.50    0.10    --  -54.00 -71.00 130.59  176
 63  \w   -125.00 -36.00   0.50    0.10    --  -58.00 -73.00-131.44  178
;
_diffrn_measurement_device 'four-circle diffractometer'
_diffrn_measurement_device_type 'XtaLAB Synergy, Dualflex, Pilatus 300K'
_diffrn_measurement_method '\w scans'
_diffrn_radiation_type 'Cu K\a'
_diffrn_radiation_wavelength 1.54184
_diffrn_reflns_av_R_equivalents 0.0495
_diffrn_reflns_av_unetI/netI 0.0250
_diffrn_reflns_limit_h_max 10
_diffrn_reflns_limit_h_min -10
_diffrn_reflns_limit_k_max 10
_diffrn_reflns_limit_k_min -10
_diffrn_reflns_limit_l_max 17
_diffrn_reflns_limit_l_min -17
_diffrn_reflns_number 33322
_diffrn_reflns_theta_full 79.8599
_diffrn_reflns_theta_max 79.86
_diffrn_reflns_theta_min 3.36
_exptl_absorpt_coefficient_mu 19.206
_exptl_absorpt_correction_T_max 0.825
_exptl_absorpt_correction_T_min 0.270
_exptl_absorpt_correction_type gaussian
_exptl_absorpt_process_details
;
CrysAlisPro 1.171.39.31d (Rigaku Oxford Diffraction, 2017)
Numerical absorption correction based on gaussian integration over
            a multifaceted crystal model
Empirical absorption correction using spherical harmonics,
 implemented in SCALE3 ABSPACK scaling algorithm.
;
_exptl_crystal_colour 'clear colourless'
_exptl_crystal_colour_lustre clear
_exptl_crystal_colour_primary colourless
_exptl_crystal_density_diffrn 2.1340
_exptl_crystal_description plate
_exptl_crystal_F_000 528.7898
_exptl_crystal_size_max 0.123
_exptl_crystal_size_mid 0.066
_exptl_crystal_size_min 0.028
_refine_diff_density_max 0.8921
_refine_diff_density_min -1.3032
_refine_diff_density_rms 0.1262
_refine_ls_d_res_high 0.7832
_refine_ls_d_res_low 13.1597
_refine_ls_goodness_of_fit_ref 1.0775
_refine_ls_hydrogen_treatment mixed
_refine_ls_matrix_type full
_refine_ls_number_constraints 17
_refine_ls_number_parameters 229
_refine_ls_number_reflns 3694
_refine_ls_number_restraints 1
_refine_ls_restrained_S_all 1.0773
_refine_ls_R_factor_all 0.0285
_refine_ls_R_factor_gt 0.0275
_refine_ls_shift/su_max 0.0013
_refine_ls_shift/su_mean 0.0000
_refine_ls_structure_factor_coef Fsqd
_refine_ls_weighting_details 'w=1/[\s^2^(Fo^2^)+(0.0300P)^2^+2.2325P] where P=(Fo^2^+2Fc^2^)/3'
_refine_ls_weighting_scheme calc
_refine_ls_wR_factor_gt 0.0684
_refine_ls_wR_factor_ref 0.0690
_reflns_Friedel_coverage 0.0
_reflns_limit_h_max 10
_reflns_limit_h_min -10
_reflns_limit_k_max 10
_reflns_limit_k_min -10
_reflns_limit_l_max 17
_reflns_limit_l_min 0
_reflns_number_gt 3576
_reflns_number_total 3694
_reflns_threshold_expression I>=2u(I)
_cod_data_source_file c8cc04558e2.cif
_cod_data_source_block rs300118_1_1
_cod_depositor_comments 'Adding full bibliography for 7121965--7121967.cif.'
_cod_database_code 7121967
_olex2_refinement_description
;
;
_olex2_submission_special_instructions 'No special instructions were received'
_oxdiff_exptl_absorpt_empirical_details
;
Empirical correction (ABSPACK) includes:
- Absorption correction using spherical harmonics
- Frame scaling
- Detector area scaling
;

loop_
_space_group_symop_id
_space_group_symop_operation_xyz
1 x,y,z
2 -x,-y,-z

loop_
_atom_site_label
_atom_site_type_symbol
_atom_site_fract_x
_atom_site_fract_y
_atom_site_fract_z
_atom_site_U_iso_or_equiv
_atom_site_adp_type
_atom_site_occupancy
_atom_site_refinement_flags_posn
I1 I 0.63809(2) 0.55521(3) 0.634517(14) 0.01801(7) Uani 1.000000 .
Br1 Br -0.05914(6) -0.26210(6) 0.92105(3) 0.04022(13) Uani 1.000000 .
Cl1 Cl 0.69951(10) 0.64491(10) 0.42360(6) 0.02111(17) Uani 1.000000 .
F4 F 0.6056(3) 0.6516(3) 0.83067(16) 0.0279(5) Uani 1.000000 .
F3 F 0.7494(3) 0.4162(3) 0.84125(16) 0.0296(5) Uani 1.000000 .
F2 F 0.3192(3) 0.5137(3) 0.82327(18) 0.0302(5) Uani 1.000000 .
F1 F 0.4470(3) 0.3627(3) 0.94946(15) 0.0329(5) Uani 1.000000 .
O1 O 0.4587(3) 0.2754(3) 0.80695(18) 0.0227(5) Uani 1.000000 .
O2 O 0.6195(3) 1.1375(3) 0.6140(2) 0.0310(6) Uani 1.000000 D
H2 H 0.516(4) 1.189(6) 0.605(4) 0.0465(9) Uiso 1.000000 DR
O3 O 0.4939(3) 0.9004(4) 0.6254(3) 0.0460(9) Uani 1.000000 .
C14 C 0.7927(4) 0.8952(4) 0.6282(2) 0.0177(6) Uani 1.000000 .
C1 C 0.1000(5) -0.0898(5) 0.8911(3) 0.0268(8) Uani 1.000000 .
C11 C 1.1234(4) 0.7589(5) 0.6295(3) 0.0235(7) Uani 1.000000 .
H3 H 1.2332(4) 0.7145(5) 0.6285(3) 0.0282(9) Uiso 1.000000 R
C4 C 0.3302(4) 0.1548(5) 0.8406(3) 0.0222(7) Uani 1.000000 .
C8 C 0.6137(4) 0.5058(5) 0.8033(3) 0.0219(7) Uani 1.000000 .
C10 C 0.9888(4) 0.6567(5) 0.6303(3) 0.0213(7) Uani 1.000000 .
H6 H 1.0079(4) 0.5440(5) 0.6309(3) 0.0256(8) Uiso 1.000000 R
C5 C 0.1636(5) 0.2001(5) 0.8257(3) 0.0258(8) Uani 1.000000 .
H7 H 0.1307(5) 0.3117(5) 0.7983(3) 0.0310(9) Uiso 1.000000 R
C13 C 0.9307(4) 0.9930(5) 0.6286(3) 0.0202(7) Uani 1.000000 .
H8 H 0.9123(4) 1.1058(5) 0.6278(3) 0.0242(8) Uiso 1.000000 R
C7 C 0.4540(5) 0.4085(5) 0.8468(3) 0.0224(7) Uani 1.000000 .
C9 C 0.8275(4) 0.7267(4) 0.6301(2) 0.0184(7) Uani 1.000000 .
C12 C 1.0933(4) 0.9250(5) 0.6301(3) 0.0229(7) Uani 1.000000 .
H11 H 1.1826(4) 0.9917(5) 0.6315(3) 0.0275(9) Uiso 1.000000 R
C3 C 0.3842(5) -0.0078(5) 0.8801(3) 0.0262(8) Uani 1.000000 .
H12 H 0.4974(5) -0.0339(5) 0.8893(3) 0.0314(9) Uiso 1.000000 R
C15 C 0.6192(4) 0.9778(5) 0.6219(3) 0.0233(7) Uani 1.000000 .
C6 C 0.0466(5) 0.0746(5) 0.8528(3) 0.0283(8) Uani 1.000000 .
H14 H -0.0670(5) 0.1012(5) 0.8452(3) 0.0340(10) Uiso 1.000000 R
C2 C 0.2662(5) -0.1339(5) 0.9063(3) 0.0302(8) Uani 1.000000 .
H15 H 0.2992(5) -0.2454(5) 0.9336(3) 0.0362(10) Uiso 1.000000 R

loop_
_atom_site_aniso_label
_atom_site_aniso_U_11
_atom_site_aniso_U_22
_atom_site_aniso_U_33
_atom_site_aniso_U_12
_atom_site_aniso_U_13
_atom_site_aniso_U_23
I1 0.01715(11) 0.01540(12) 0.02278(11) -0.00431(8) -0.00224(7) -0.00623(8)
Br1 0.0453(3) 0.0443(3) 0.0352(2) -0.0321(2) 0.00566(18) -0.01412(19)
Cl1 0.0197(4) 0.0203(4) 0.0241(4) -0.0004(3) -0.0020(3) -0.0071(3)
F4 0.0333(12) 0.0264(12) 0.0283(10) -0.0137(9) 0.0013(9) -0.0135(9)
F3 0.0238(11) 0.0325(13) 0.0311(11) -0.0074(9) -0.0103(8) -0.0012(9)
F2 0.0216(10) 0.0246(12) 0.0460(13) -0.0038(9) -0.0018(9) -0.0118(10)
F1 0.0370(12) 0.0429(14) 0.0208(10) -0.0209(11) 0.0026(9) -0.0092(9)
O1 0.0224(12) 0.0203(13) 0.0270(12) -0.0099(10) 0.0001(10) -0.0076(10)
O2 0.0186(12) 0.0183(14) 0.0605(18) 0.0019(10) -0.0101(12) -0.0160(13)
O3 0.0150(13) 0.0190(15) 0.107(3) 0.0003(11) -0.0116(15) -0.0195(16)
C14 0.0171(15) 0.0155(16) 0.0219(15) -0.0037(13) -0.0022(12) -0.0067(13)
C1 0.0309(19) 0.030(2) 0.0229(16) -0.0176(17) 0.0019(14) -0.0107(15)
C11 0.0145(15) 0.027(2) 0.0286(17) -0.0009(14) -0.0045(13) -0.0063(15)
C4 0.0218(17) 0.0228(19) 0.0228(16) -0.0135(15) 0.0012(13) -0.0057(14)
C8 0.0229(17) 0.0209(18) 0.0237(16) -0.0082(14) -0.0041(13) -0.0065(14)
C10 0.0151(15) 0.0206(18) 0.0276(17) -0.0022(14) -0.0037(13) -0.0040(14)
C5 0.0277(19) 0.024(2) 0.0263(17) -0.0049(16) -0.0040(14) -0.0063(15)
C13 0.0172(16) 0.0197(18) 0.0241(16) -0.0047(14) -0.0018(12) -0.0056(13)
C7 0.0237(17) 0.0217(18) 0.0232(16) -0.0084(15) -0.0007(13) -0.0072(14)
C9 0.0152(15) 0.0205(17) 0.0221(15) -0.0068(13) -0.0037(12) -0.0078(13)
C12 0.0173(16) 0.027(2) 0.0251(17) -0.0070(14) -0.0032(13) -0.0064(14)
C3 0.0244(18) 0.025(2) 0.0297(18) -0.0065(16) -0.0034(14) -0.0070(15)
C15 0.0200(17) 0.0237(19) 0.0284(17) -0.0078(15) -0.0002(13) -0.0100(15)
C6 0.0213(17) 0.039(2) 0.0288(18) -0.0119(17) -0.0011(14) -0.0140(17)
C2 0.037(2) 0.023(2) 0.0316(19) -0.0088(17) -0.0007(16) -0.0082(16)

loop_
_atom_type_symbol
_atom_type_scat_dispersion_real
_atom_type_scat_dispersion_imag
_atom_type_scat_Cromer_Mann_a1
_atom_type_scat_Cromer_Mann_a2
_atom_type_scat_Cromer_Mann_a3
_atom_type_scat_Cromer_Mann_a4
_atom_type_scat_Cromer_Mann_b1
_atom_type_scat_Cromer_Mann_b2
_atom_type_scat_Cromer_Mann_b3
_atom_type_scat_Cromer_Mann_b4
_atom_type_scat_Cromer_Mann_c
_atom_type_scat_source
_atom_type_scat_dispersion_source
C 0.01920 0.00962 2.31000 1.02000 1.58860 0.86500 20.84390 10.20750 0.56870 51.65120 0.215599998832 'International Tables Volume C Table 6.1.1.4 (pp. 500-502)' 'Henke, Gullikson and Davis, At. Data and Nucl. Data Tables, 1993, 54, 2'
Cl 0.36843 0.69943 11.46040 7.19640 6.25560 1.64550 0.01040 1.16620 18.51940 47.77840 -9.55739974976 'International Tables Volume C Table 6.1.1.4 (pp. 500-502)' 'Henke, Gullikson and Davis, At. Data and Nucl. Data Tables, 1993, 54, 2'
I -0.19206 6.94430 20.14720 18.99490 7.51380 2.27350 4.34700 0.38140 27.76600 66.87760 4.07119989395 'International Tables Volume C Table 6.1.1.4 (pp. 500-502)' 'Henke, Gullikson and Davis, At. Data and Nucl. Data Tables, 1993, 54, 2'
H 0.00000 0.00000 0.49300 0.32291 0.14019 0.04081 10.51090 26.12570 3.14236 57.79970 0.0030380000826 'International Tables Volume C Table 6.1.1.4 (pp. 500-502)' 'Henke, Gullikson and Davis, At. Data and Nucl. Data Tables, 1993, 54, 2'
F 0.07537 0.05506 3.53920 2.64120 1.51700 1.02430 10.28250 4.29440 0.26150 26.14760 0.277599990368 'International Tables Volume C Table 6.1.1.4 (pp. 500-502)' 'Henke, Gullikson and Davis, At. Data and Nucl. Data Tables, 1993, 54, 2'
O 0.05239 0.03377 3.04850 2.28680 1.54630 0.86700 13.27710 5.70110 0.32390 32.90890 0.250800013542 'International Tables Volume C Table 6.1.1.4 (pp. 500-502)' 'Henke, Gullikson and Davis, At. Data and Nucl. Data Tables, 1993, 54, 2'
Br -0.67402 1.33011 17.17890 5.23580 5.63770 3.98510 2.17230 16.57960 0.26090 41.43280 2.95569992065 'International Tables Volume C Table 6.1.1.4 (pp. 500-502)' 'Henke, Gullikson and Davis, At. Data and Nucl. Data Tables, 1993, 54, 2'

loop_
_exptl_crystal_face_index_h
_exptl_crystal_face_index_k
_exptl_crystal_face_index_l
_exptl_crystal_face_perp_dist
-3 -2 6 0.0081
3 0 -6 0.0251
-1 5 0 0.0487
3 -4 -4 0.0568
-3 -3 -7 0.0367
3 3 7 0.0293
-4 2 -4 0.0447
4 -2 3 0.0592
1 -3 -7 0.0458
0 0 -9 0.0271
-1 4 -4 0.0420
1 -1 -9 0.0297
4 4 2 0.0236
-4 -2 -6 0.0378
1 1 -7 0.0207
4 3 -2 0.0138
5 -1 -3 0.0441

loop_
_geom_angle_atom_site_label_1
_geom_angle_atom_site_label_2
_geom_angle_atom_site_label_3
_geom_angle
C8 I1 Cl1 172.85(9)
C9 I1 Cl1 84.68(9)
C9 I1 C8 88.16(12)
C7 O1 C4 119.1(3)
C15 O2 H2 113(3)
C9 C14 C13 116.8(3)
C15 C14 C13 119.0(3)
C15 C14 C9 124.1(3)
C6 C1 Br1 119.1(3)
C2 C1 Br1 118.8(3)
C2 C1 C6 122.0(3)
C10 C11 H3 119.9(2)
C12 C11 H3 119.9(2)
C12 C11 C10 120.1(3)
C5 C4 O1 120.9(3)
C3 C4 O1 116.0(3)
C3 C4 C5 122.8(3)
F4 C8 I1 110.3(2)
F3 C8 I1 109.7(2)
F3 C8 F4 107.8(3)
C7 C8 I1 109.4(2)
C7 C8 F4 109.5(3)
C7 C8 F3 110.0(3)
H6 C10 C11 120.7(2)
C9 C10 C11 118.7(3)
C9 C10 H6 120.7(2)
H7 C5 C4 120.9(2)
C6 C5 C4 118.2(4)
C6 C5 H7 120.9(2)
H8 C13 C14 119.3(2)
C12 C13 C14 121.4(3)
C12 C13 H8 119.3(2)
F1 C7 F2 105.8(3)
O1 C7 F2 113.2(3)
O1 C7 F1 112.5(3)
C8 C7 F2 108.4(3)
C8 C7 F1 109.9(3)
C8 C7 O1 107.1(3)
C14 C9 I1 123.1(2)
C10 C9 I1 114.1(3)
C10 C9 C14 122.8(3)
C13 C12 C11 120.2(3)
H11 C12 C11 119.9(2)
H11 C12 C13 119.9(2)
H12 C3 C4 120.6(2)
C2 C3 C4 118.8(4)
C2 C3 H12 120.6(3)
O3 C15 O2 124.3(4)
C14 C15 O2 113.0(3)
C14 C15 O3 122.8(3)
C5 C6 C1 119.4(4)
H14 C6 C1 120.3(2)
H14 C6 C5 120.3(2)
C3 C2 C1 118.7(4)
H15 C2 C1 120.6(2)
H15 C2 C3 120.6(3)

loop_
_geom_bond_atom_site_label_1
_geom_bond_atom_site_label_2
_geom_bond_distance
I1 Cl1 2.7865(8)
I1 C8 2.229(3)
I1 C9 2.117(3)
Br1 C1 1.898(3)
F4 C8 1.345(4)
F3 C8 1.344(4)
F2 C7 1.352(5)
F1 C7 1.352(4)
O1 C4 1.428(4)
O1 C7 1.344(4)
O2 H2 0.911(19)
O2 C15 1.292(5)
O3 C15 1.209(4)
C14 C13 1.405(4)
C14 C9 1.393(5)
C14 C15 1.507(5)
C1 C6 1.376(6)
C1 C2 1.376(6)
C11 H3 0.9300
C11 C10 1.402(5)
C11 C12 1.377(6)
C4 C5 1.381(5)
C4 C3 1.368(6)
C8 C7 1.531(5)
C10 H6 0.9300
C10 C9 1.380(5)
C5 H7 0.9300
C5 C6 1.388(5)
C13 H8 0.9300
C13 C12 1.384(5)
C12 H11 0.9300
C3 H12 0.9300
C3 C2 1.396(5)
C6 H14 0.9300
C2 H15 0.9300

loop_
_restr_distance_atom_site_label_1
_restr_distance_atom_site_label_2
_restr_distance_site_symmetry_2
_restr_distance_target
_restr_distance_target_weight_param
_restr_distance_diff
O2 H2 1 0.9300 0.0200 0.0186
